data_7151135
loop_
_publ_author_name
'Miyata, Yasuo'
'Minari, Takeo'
'Nemoto, Takashi'
'Isoda, Seiji'
'Komatsu, Koichi'

_publ_section_title
;
 Synthesis of fluorinated anti-fluorenacenedione and the structural,
 electronic, and field-effect properties
;
_journal_issue 16
_journal_name_full 'Organic &amp;  Biomolecular Chemistry'
_journal_page_first 2592
_journal_paper_doi 10.1039/b706621j
_journal_volume 5
_journal_year 2007
_chemical_formula_moiety 'C20 F8 I2 O2'
_chemical_formula_sum 'C20 F8 I2 O2'
_chemical_formula_weight 678.00
_chemical_name_systematic
;
?
;
_space_group_IT_number 14
_symmetry_cell_setting monoclinic
_symmetry_Int_Tables_number 14
_symmetry_space_group_name_Hall '-P 2yn'
_symmetry_space_group_name_H-M 'P 1 21/n 1'
_atom_sites_solution_primary direct
_atom_sites_solution_secondary difmap
_cell_angle_alpha 90.00
_cell_angle_beta 108.412(2)
_cell_angle_gamma 90.00
_cell_formula_units_Z 2
_cell_length_a 10.9780(15)
_cell_length_b 4.7347(6)
_cell_length_c 16.960(2)
_cell_measurement_temperature 100(2)
_cell_volume 836.41(18)
_computing_cell_refinement 'Bruker SMART'
_computing_data_collection 'Bruker SMART'
_computing_data_reduction 'Bruker SHELXTL'
_computing_molecular_graphics 'Bruker SHELXTL'
_computing_publication_material 'Bruker SHELXTL'
_computing_structure_refinement 'SHELXL-97 (Sheldrick, 1997)'
_computing_structure_solution 'SHELXS-97 (Sheldrick, 1990)'
_diffrn_ambient_temperature 100(2)
_diffrn_measured_fraction_theta_full 0.999
_diffrn_measured_fraction_theta_max 0.999
_diffrn_measurement_device_type 'CCD area detector'
_diffrn_measurement_method 'phi and omega scans'
_diffrn_radiation_monochromator graphite
_diffrn_radiation_source 'fine-focus sealed tube'
_diffrn_radiation_type MoK\a
_diffrn_radiation_wavelength 0.71073
_diffrn_reflns_av_R_equivalents 0.0241
_diffrn_reflns_av_sigmaI/netI 0.0238
_diffrn_reflns_limit_h_max 10
_diffrn_reflns_limit_h_min -13
_diffrn_reflns_limit_k_max 5
_diffrn_reflns_limit_k_min -5
_diffrn_reflns_limit_l_max 20
_diffrn_reflns_limit_l_min -19
_diffrn_reflns_number 3904
_diffrn_reflns_theta_full 25.00
_diffrn_reflns_theta_max 25.00
_diffrn_reflns_theta_min 1.96
_exptl_absorpt_coefficient_mu 3.866
_exptl_absorpt_correction_T_max 0.8302
_exptl_absorpt_correction_T_min 0.5119
_exptl_absorpt_correction_type empirical
_exptl_crystal_colour orange
_exptl_crystal_density_diffrn 2.692
_exptl_crystal_density_method 'not measured'
_exptl_crystal_description prism
_exptl_crystal_F_000 628
_exptl_crystal_size_max 0.20
_exptl_crystal_size_mid 0.05
_exptl_crystal_size_min 0.05
_refine_diff_density_max 0.880
_refine_diff_density_min -0.451
_refine_diff_density_rms 0.136
_refine_ls_extinction_method none
_refine_ls_goodness_of_fit_ref 1.002
_refine_ls_matrix_type full
_refine_ls_number_parameters 145
_refine_ls_number_reflns 1475
_refine_ls_number_restraints 0
_refine_ls_restrained_S_all 1.002
_refine_ls_R_factor_all 0.0290
_refine_ls_R_factor_gt 0.0244
_refine_ls_shift/su_max 0.002
_refine_ls_shift/su_mean 0.000
_refine_ls_structure_factor_coef Fsqd
_refine_ls_weighting_details 'calc w=1/[\s^2^(Fo^2^)+(0.0456P)^2^+0.2242P] where P=(Fo^2^+2Fc^2^)/3'
_refine_ls_weighting_scheme calc
_refine_ls_wR_factor_gt 0.0600
_refine_ls_wR_factor_ref 0.0625
_reflns_number_gt 1323
_reflns_number_total 1475
_reflns_threshold_expression >2sigma(I)
_cod_data_source_file b706621j.txt
_cod_data_source_block 6
_cod_depositor_comments
;
The following automatic conversions were performed:
'_symmetry_cell_setting' value 'Monoclinic' changed to 'monoclinic'
according to '/home/saulius/struct/CIF-dictionaries/cif_core.dic'
dictionary named 'cif_core.dic' version 2.4.1 from 2010-06-29.

Automatic conversion script
Id: cif_fix_enum 1527 2010-12-29 10:47:43Z saulius 
;
_cod_original_cell_volume 836.43(19)
_cod_original_sg_symbol_H-M P2(1)/n
_cod_database_code 7151135

loop_
_symmetry_equiv_pos_as_xyz
'x, y, z'
'-x+1/2, y+1/2, -z+1/2'
'-x, -y, -z'
'x-1/2, -y-1/2, z-1/2'

loop_
_atom_site_label
_atom_site_type_symbol
_atom_site_fract_x
_atom_site_fract_y
_atom_site_fract_z
_atom_site_U_iso_or_equiv
_atom_site_adp_type
_atom_site_occupancy
_atom_site_symmetry_multiplicity
_atom_site_calc_flag
_atom_site_refinement_flags
_atom_site_disorder_assembly
_atom_site_disorder_group
C1 C 0.0940(4) 0.1712(9) 0.8168(2) 0.0213(9) Uani 1 1 d . . .
C2 C -0.0167(4) 0.2891(9) 0.8227(2) 0.0215(8) Uani 1 1 d . . .
C3 C -0.0074(4) 0.5035(9) 0.8788(3) 0.0210(8) Uani 1 1 d . . .
C4 C 0.1106(4) 0.5978(8) 0.9310(2) 0.0204(8) Uani 1 1 d . . .
C5 C 0.2227(4) 0.4758(9) 0.9280(2) 0.0175(8) Uani 1 1 d . . .
C6 C 0.2107(4) 0.2624(9) 0.8684(2) 0.0186(8) Uani 1 1 d . . .
C7 C 0.3387(4) 0.1609(8) 0.8698(2) 0.0190(8) Uani 1 1 d . . .
C8 C 0.4329(4) 0.3363(8) 0.9352(2) 0.0165(8) Uani 1 1 d . . .
C9 C 0.3644(4) 0.5140(9) 0.9727(2) 0.0174(8) Uani 1 1 d . . .
C10 C 0.4337(4) 0.6772(8) 1.0407(2) 0.0163(8) Uani 1 1 d . . .
F1 F 0.0857(2) -0.0350(5) 0.76158(14) 0.0249(5) Uani 1 1 d . . .
F2 F -0.1324(2) 0.2008(6) 0.77477(13) 0.0259(5) Uani 1 1 d . . .
F3 F -0.1140(2) 0.6302(5) 0.88304(15) 0.0263(5) Uani 1 1 d . . .
F4 F 0.1022(2) 0.8154(5) 0.97939(14) 0.0256(5) Uani 1 1 d . . .
I1 I 0.34887(2) 0.91663(5) 1.112579(14) 0.02045(12) Uani 1 1 d . . .
O1 O 0.3599(3) -0.0317(6) 0.82978(17) 0.0224(6) Uani 1 1 d . . .

loop_
_atom_site_aniso_label
_atom_site_aniso_U_11
_atom_site_aniso_U_22
_atom_site_aniso_U_33
_atom_site_aniso_U_23
_atom_site_aniso_U_13
_atom_site_aniso_U_12
C1 0.029(2) 0.021(2) 0.0152(19) 0.0022(16) 0.0083(17) -0.0042(17)
C2 0.018(2) 0.028(2) 0.0160(18) 0.0070(17) 0.0022(15) -0.0057(18)
C3 0.020(2) 0.022(2) 0.023(2) 0.0037(17) 0.0109(17) 0.0006(17)
C4 0.026(2) 0.019(2) 0.0175(19) 0.0017(16) 0.0080(17) -0.0009(17)
C5 0.016(2) 0.022(2) 0.0141(18) 0.0049(16) 0.0047(16) -0.0030(16)
C6 0.022(2) 0.018(2) 0.0168(18) 0.0036(16) 0.0070(15) -0.0015(17)
C7 0.021(2) 0.019(2) 0.0170(18) 0.0039(16) 0.0074(16) -0.0009(16)
C8 0.022(2) 0.0134(18) 0.0150(18) 0.0012(14) 0.0075(16) -0.0002(15)
C9 0.0176(19) 0.0168(19) 0.0176(19) 0.0046(15) 0.0052(16) -0.0005(16)
C10 0.023(2) 0.0126(18) 0.0157(17) 0.0017(14) 0.0088(15) 0.0023(15)
F1 0.0270(13) 0.0264(13) 0.0208(12) -0.0066(10) 0.0070(10) -0.0052(11)
F2 0.0182(11) 0.0358(14) 0.0207(11) -0.0005(11) 0.0019(9) -0.0064(11)
F3 0.0196(12) 0.0313(13) 0.0285(13) 0.0003(10) 0.0084(10) 0.0025(10)
F4 0.0220(12) 0.0283(13) 0.0254(12) -0.0048(10) 0.0058(10) 0.0063(10)
I1 0.02070(17) 0.02326(18) 0.01780(17) -0.00333(10) 0.00670(11) 0.00315(10)
O1 0.0262(16) 0.0205(15) 0.0212(14) -0.0066(12) 0.0086(12) -0.0018(12)

loop_
_atom_type_symbol
_atom_type_description
_atom_type_scat_dispersion_real
_atom_type_scat_dispersion_imag
_atom_type_scat_source
C C 0.0033 0.0016 'International Tables Vol C Tables 4.2.6.8 and 6.1.1.4'
O O 0.0106 0.0060 'International Tables Vol C Tables 4.2.6.8 and 6.1.1.4'
F F 0.0171 0.0103 'International Tables Vol C Tables 4.2.6.8 and 6.1.1.4'
I I -0.4742 1.8119 'International Tables Vol C Tables 4.2.6.8 and 6.1.1.4'

loop_
_geom_angle_atom_site_label_1
_geom_angle_atom_site_label_2
_geom_angle_atom_site_label_3
_geom_angle
_geom_angle_site_symmetry_1
_geom_angle_site_symmetry_3
_geom_angle_publ_flag
F1 C1 C2 118.9(4) . . ?
F1 C1 C6 121.4(4) . . ?
C2 C1 C6 119.7(4) . . ?
F2 C2 C1 121.4(4) . . ?
F2 C2 C3 120.0(4) . . ?
C1 C2 C3 118.6(4) . . ?
F3 C3 C2 119.6(4) . . ?
F3 C3 C4 118.5(4) . . ?
C2 C3 C4 121.9(4) . . ?
F4 C4 C5 125.6(4) . . ?
F4 C4 C3 114.0(4) . . ?
C5 C4 C3 120.4(4) . . ?
C4 C5 C6 116.6(3) . . ?
C4 C5 C9 136.3(4) . . ?
C6 C5 C9 107.2(3) . . ?
C1 C6 C5 122.8(4) . . ?
C1 C6 C7 126.8(4) . . ?
C5 C6 C7 110.4(3) . . ?
O1 C7 C6 126.2(4) . . ?
O1 C7 C8 128.6(4) . . ?
C6 C7 C8 105.1(3) . . ?
C10 C8 C9 123.9(4) 3_667 . ?
C10 C8 C7 127.3(3) 3_667 . ?
C9 C8 C7 108.8(3) . . ?
C10 C9 C8 118.3(4) . . ?
C10 C9 C5 133.4(4) . . ?
C8 C9 C5 108.3(3) . . ?
C8 C10 C9 117.7(3) 3_667 . ?
C8 C10 I1 118.4(3) 3_667 . ?
C9 C10 I1 123.7(3) . . ?

loop_
_geom_bond_atom_site_label_1
_geom_bond_atom_site_label_2
_geom_bond_distance
_geom_bond_site_symmetry_2
_geom_bond_publ_flag
C1 F1 1.336(5) . ?
C1 C2 1.370(6) . ?
C1 C6 1.373(6) . ?
C2 F2 1.341(4) . ?
C2 C3 1.373(6) . ?
C3 F3 1.337(5) . ?
C3 C4 1.392(6) . ?
C4 F4 1.339(4) . ?
C4 C5 1.375(6) . ?
C5 C6 1.405(6) . ?
C5 C9 1.511(5) . ?
C6 C7 1.478(5) . ?
C7 O1 1.203(5) . ?
C7 C8 1.505(6) . ?
C8 C10 1.391(6) 3_667 ?
C8 C9 1.407(6) . ?
C9 C10 1.396(6) . ?
C10 C8 1.391(6) 3_667 ?
C10 I1 2.088(4) . ?
